data_4343815
loop_
_publ_author_name
'Bowmaker, G.A.'
'Hanna, J.V.'
'Pakawatchai, C.'
'Skelton, B.W.'
'White, A.H.'
'Thanyasirikul, Y.'

_publ_section_title
;
 Crystal structures and vibrational spectroscopy of copper(I) thiourea
 complexes
;
_journal_name_full 'Inorganic Chemistry'
_journal_page_first 350
_journal_page_last 368
_journal_volume 48
_journal_year 2009
_chemical_formula_sum 'C3 H12 Cu I N6 S3'
_chemical_name_systematic '(Cu (S C (N H2)2)3) I'
_space_group_IT_number 96
_symmetry_space_group_name_Hall 'P 4nw 2abw'
_symmetry_space_group_name_H-M 'P 43 21 2'
_cell_angle_alpha 90
_cell_angle_beta 90
_cell_angle_gamma 90
_cell_formula_units_Z 8
_cell_length_a 13.836
_cell_length_b 13.836
_cell_length_c 14.027
_cell_volume 2685.257
_citation_journal_id_ASTM INOCAJ
_cod_data_source_file Bowmaker_INOCAJ_2009_1660.cif
_cod_data_source_block C3H12Cu1I1N6S3
_cod_original_cell_volume 2685.258
_cod_original_formula_sum 'C3 H12 Cu1 I1 N6 S3'
_cod_database_code 4343815

loop_
_symmetry_equiv_pos_as_xyz
x,y,z
-y+1/2,x+1/2,z+3/4
-x,-y,z+1/2
y+1/2,-x+1/2,z+1/4
x+1/2,-y+1/2,-z+1/4
y,x,-z
-x+1/2,y+1/2,-z+3/4
-y,-x,-z+1/2

loop_
_atom_site_label
_atom_site_type_symbol
_atom_site_fract_x
_atom_site_fract_y
_atom_site_fract_z
_atom_site_occupancy
_atom_site_U_iso_or_equiv
N3 N-3 -0.1663 0.7354 1.1577 1 0.0
N4 N-3 -0.0092 0.7566 1.1179 1 0.0
N5 N-3 0.0183 0.8684 0.8853 1 0.0
H7 H+1 0.0011 0.7812 1.1748 1 0.0
N6 N-3 0.1734 0.9199 0.8742 1 0.0
S1 S-2 -0.00385 0.60188 0.75915 1 0.0
I1 I-1 0.47696 0.62979 0.90005 1 0.0
H8 H+1 0.0388 0.7519 1.0769 1 0.0
H9 H+1 -0.0012 0.9255 0.8655 1 0.0
H10 H+1 -0.0244 0.8232 0.8987 1 0.0
H2 H+1 0.1844 0.6314 0.8065 1 0.0
H12 H+1 0.2358 0.9092 0.8802 1 0.0
H4 H+1 0.0584 0.5022 0.6013 1 0.0
H5 H+1 -0.1545 0.7601 1.2143 1 0.0
H3 H+1 0.1684 0.506 0.6055 1 0.0
Cu1 Cu+1 0.02555 0.63158 0.92206 1 0.0
C2 C+4 -0.0953 0.7273 1.0942 1 0.0
N2 N-3 0.1118 0.5207 0.6301 1 0.0
H11 H+1 0.1527 0.9766 0.8545 1 0.0
H1 H+1 0.2431 0.5831 0.7279 1 0.0
C1 C+4 0.1068 0.5711 0.7111 1 0.0
H6 H+1 -0.225 0.7159 1.143 1 0.0
S2 S-2 -0.12023 0.67613 0.98504 1 0.0
S3 S-2 0.15308 0.74234 0.93862 1 0.0
N1 N-3 0.1869 0.5981 0.7531 1 0.0
C3 C+4 0.1109 0.8507 0.8948 1 0.0
